data_4318595
loop_
_publ_author_name
'Taichi Miyaji'
'Masato Kujime'
'Shiro Hikichi'
'Yoshihiko Moro-oka'
'Munetaka Akita'

_publ_section_title
;
 Synthesis and Characterization of a Series of (Hydroperoxo)-,
 (Alkylperoxo)-, and (\m-Peroxo)palladium Complexes Containing the
 Hydrotris(3,5-diisopropylpyrazolyl)borato Ligand (TpiPr2):
 (TpiPr2)(py)Pd-OO-X [X = H, t-Bu, Pd(TpiPr2)(py)] and
 (TpiPr2)(py)Pd-(\m-\k1:\k2-OO)-PdTpiPr2
;
_journal_name_full 'Inorganic Chemistry'
_journal_page_first 5286
_journal_page_last 5295
_journal_paper_doi 10.1021/ic020355e
_journal_volume 41
_journal_year 2002
_chemical_formula_sum 'C36 H60 B N7 O2 Pd'
_chemical_formula_weight 740.12
_chemical_name_common 'compound 3'
_chemical_name_systematic
;
    ?
;
_space_group_IT_number 2
_symmetry_cell_setting triclinic
_symmetry_space_group_name_Hall '-P 1'
_symmetry_space_group_name_H-M 'P -1'
_atom_sites_solution_hydrogens geom
_atom_sites_solution_primary direct
_atom_sites_solution_secondary difmap
_audit_creation_method SHELXL-97
_cell_angle_alpha 109.69(6)
_cell_angle_beta 92.41(7)
_cell_angle_gamma 88.66(5)
_cell_formula_units_Z 2
_cell_length_a 13.002(7)
_cell_length_b 14.579(7)
_cell_length_c 11.293(14)
_cell_measurement_temperature 213(2)
_cell_volume 2014(3)
_computing_structure_refinement 'SHELXL-97 (Sheldrick, 1997)'
_computing_structure_solution 'SHELXS-97 (Sheldrick, 1990)'
_diffrn_ambient_temperature 213(2)
_diffrn_measured_fraction_theta_full 0.875
_diffrn_measured_fraction_theta_max 0.875
_diffrn_radiation_monochromator graphite
_diffrn_radiation_source 'fine-focus sealed tube'
_diffrn_radiation_type MoK\a
_diffrn_radiation_wavelength 0.71070
_diffrn_reflns_av_R_equivalents 0.0000
_diffrn_reflns_av_sigmaI/netI 0.0615
_diffrn_reflns_limit_h_max 16
_diffrn_reflns_limit_h_min 0
_diffrn_reflns_limit_k_max 18
_diffrn_reflns_limit_k_min -18
_diffrn_reflns_limit_l_max 14
_diffrn_reflns_limit_l_min -14
_diffrn_reflns_number 7854
_diffrn_reflns_theta_full 27.19
_diffrn_reflns_theta_max 27.19
_diffrn_reflns_theta_min 1.48
_exptl_absorpt_coefficient_mu 0.499
_exptl_crystal_density_diffrn 1.221
_exptl_crystal_density_method 'not measured'
_exptl_crystal_F_000 784
_refine_diff_density_max 2.054
_refine_diff_density_min -2.452
_refine_diff_density_rms 0.155
_refine_ls_extinction_method none
_refine_ls_goodness_of_fit_ref 1.752
_refine_ls_hydrogen_treatment mixed
_refine_ls_matrix_type full
_refine_ls_number_parameters 439
_refine_ls_number_reflns 7854
_refine_ls_number_restraints 0
_refine_ls_restrained_S_all 1.752
_refine_ls_R_factor_all 0.0843
_refine_ls_R_factor_gt 0.0819
_refine_ls_shift/su_max 0.032
_refine_ls_shift/su_mean 0.003
_refine_ls_structure_factor_coef Fsqd
_refine_ls_weighting_details 'calc w=1/[\s^2^(Fo^2^)+(0.1000P)^2^+0.0000P] where P=(Fo^2^+2Fc^2^)/3'
_refine_ls_weighting_scheme calc
_refine_ls_wR_factor_gt 0.2158
_refine_ls_wR_factor_ref 0.2212
_reflns_number_gt 7578
_reflns_number_total 7854
_reflns_threshold_expression >2sigma(I)
_cod_data_source_file ic020355e_2.cif
_cod_data_source_block shelxl
_cod_depositor_comments
;

2020-11-04
Z value changed to be consistent with given formula
                 miguel
;
_cod_original_formula_units_Z 1
_cod_database_code 4318595

loop_
_symmetry_equiv_pos_as_xyz
'x, y, z'
'-x, -y, -z'

loop_
_atom_site_label
_atom_site_type_symbol
_atom_site_fract_x
_atom_site_fract_y
_atom_site_fract_z
_atom_site_U_iso_or_equiv
_atom_site_adp_type
_atom_site_occupancy
_atom_site_symmetry_multiplicity
_atom_site_calc_flag
_atom_site_refinement_flags
_atom_site_disorder_assembly
_atom_site_disorder_group
Pd1 Pd 0.21632(2) 0.347456(19) 0.84581(2) 0.03506(16) Uani 1 1 d . . .
O1 O 0.0904(2) 0.3787(3) 0.7602(3) 0.0507(8) Uani 1 1 d . . .
O2 O -0.0036(2) 0.3728(2) 0.8196(3) 0.0498(7) Uani 1 1 d . . .
N11 N 0.2943(3) 0.3467(3) 0.6968(3) 0.0382(7) Uani 1 1 d . . .
N12 N 0.3682(3) 0.2715(2) 0.6530(3) 0.0351(7) Uani 1 1 d . . .
N21 N 0.3528(3) 0.3211(3) 0.9230(3) 0.0374(7) Uani 1 1 d . . .
N22 N 0.4117(3) 0.2443(2) 0.8552(3) 0.0380(7) Uani 1 1 d . . .
N31 N 0.2681(3) 0.0940(3) 0.7903(4) 0.0481(9) Uani 1 1 d . . .
N32 N 0.2917(3) 0.1267(2) 0.6958(3) 0.0401(7) Uani 1 1 d . . .
N41 N 0.1450(3) 0.3375(3) 0.9967(3) 0.0380(7) Uani 1 1 d . . .
C1 C -0.0631(4) 0.2927(4) 0.7393(5) 0.0566(12) Uani 1 1 d . . .
C2 C -0.0071(5) 0.1986(5) 0.7223(8) 0.088(2) Uani 1 1 d . . .
H1 H -0.0482 0.1456 0.6695 0.088 Uiso 1 1 calc R . .
H2 H 0.0057 0.1910 0.8028 0.088 Uiso 1 1 calc R . .
H3 H 0.0572 0.1989 0.6836 0.088 Uiso 1 1 calc R . .
C3 C -0.0906(5) 0.3071(6) 0.6167(7) 0.085(2) Uani 1 1 d . . .
H4 H -0.1317 0.3653 0.6318 0.085 Uiso 1 1 calc R . .
H5 H -0.1290 0.2522 0.5634 0.085 Uiso 1 1 calc R . .
H6 H -0.0289 0.3132 0.5763 0.085 Uiso 1 1 calc R . .
C4 C -0.1579(5) 0.2995(6) 0.8125(8) 0.085(2) Uani 1 1 d . . .
H7 H -0.1936 0.3595 0.8202 0.085 Uiso 1 1 calc R . .
H8 H -0.1389 0.2978 0.8948 0.085 Uiso 1 1 calc R . .
H9 H -0.2020 0.2457 0.7695 0.085 Uiso 1 1 calc R . .
C11 C 0.3014(4) 0.4037(3) 0.6304(4) 0.0421(9) Uani 1 1 d . . .
C12 C 0.3751(4) 0.3691(3) 0.5421(4) 0.0436(9) Uani 1 1 d . . .
C13 C 0.4177(3) 0.2863(3) 0.5581(4) 0.0410(9) Uani 1 1 d . . .
C14 C 0.2314(4) 0.4921(3) 0.6534(4) 0.0467(9) Uani 1 1 d . . .
C15 C 0.2939(5) 0.5804(5) 0.6625(8) 0.0821(19) Uani 1 1 d . . .
H13 H 0.3460 0.5905 0.7284 0.082 Uiso 1 1 calc R . .
H14 H 0.2496 0.6367 0.6811 0.082 Uiso 1 1 calc R . .
H15 H 0.3259 0.5702 0.5840 0.082 Uiso 1 1 calc R . .
C16 C 0.1488(5) 0.4736(5) 0.5486(6) 0.0739(16) Uani 1 1 d . . .
H16 H 0.1157 0.5340 0.5526 0.074 Uiso 1 1 calc R . .
H17 H 0.0987 0.4296 0.5586 0.074 Uiso 1 1 calc R . .
H18 H 0.1799 0.4454 0.4686 0.074 Uiso 1 1 calc R . .
C17 C 0.4989(3) 0.2183(3) 0.4851(4) 0.0452(9) Uani 1 1 d . . .
C18 C 0.6051(4) 0.2435(4) 0.5457(5) 0.0600(12) Uani 1 1 d . . .
H20 H 0.6047 0.2449 0.6312 0.060 Uiso 1 1 calc R . .
H21 H 0.6241 0.3063 0.5441 0.060 Uiso 1 1 calc R . .
H22 H 0.6537 0.1953 0.5001 0.060 Uiso 1 1 calc R . .
C19 C 0.4967(5) 0.2173(4) 0.3490(5) 0.0634(13) Uani 1 1 d . . .
H23 H 0.5212 0.2783 0.3471 0.063 Uiso 1 1 calc R . .
H24 H 0.4274 0.2075 0.3147 0.063 Uiso 1 1 calc R . .
H25 H 0.5400 0.1654 0.2998 0.063 Uiso 1 1 calc R . .
C21 C 0.3964(3) 0.3616(3) 1.0361(4) 0.0424(9) Uani 1 1 d . . .
C22 C 0.4855(4) 0.3079(4) 1.0440(4) 0.0489(10) Uani 1 1 d . . .
C23 C 0.4937(3) 0.2350(3) 0.9295(4) 0.0431(9) Uani 1 1 d . . .
C24 C 0.3561(3) 0.4536(3) 1.1300(4) 0.0459(9) Uani 1 1 d . . .
C25 C 0.3454(5) 0.4426(5) 1.2553(5) 0.0697(16) Uani 1 1 d . . .
H28 H 0.3128 0.4998 1.3109 0.070 Uiso 1 1 calc R . .
H29 H 0.4123 0.4342 1.2898 0.070 Uiso 1 1 calc R . .
H30 H 0.3042 0.3866 1.2460 0.070 Uiso 1 1 calc R . .
C26 C 0.4252(5) 0.5388(4) 1.1413(6) 0.0688(16) Uani 1 1 d . . .
H31 H 0.4942 0.5242 1.1634 0.069 Uiso 1 1 calc R . .
H32 H 0.4005 0.5960 1.2052 0.069 Uiso 1 1 calc R . .
H33 H 0.4245 0.5500 1.0622 0.069 Uiso 1 1 calc R . .
C27 C 0.5746(4) 0.1564(4) 0.8865(5) 0.0549(11) Uani 1 1 d . . .
C28 C 0.5295(6) 0.0566(5) 0.8701(10) 0.100(3) Uani 1 1 d . . .
H35 H 0.5019 0.0575 0.9480 0.100 Uiso 1 1 calc R . .
H36 H 0.5826 0.0076 0.8460 0.100 Uiso 1 1 calc R . .
H37 H 0.4756 0.0420 0.8059 0.100 Uiso 1 1 calc R . .
C29 C 0.6678(5) 0.1797(6) 0.9754(6) 0.085(2) Uani 1 1 d . . .
H38 H 0.7221 0.1339 0.9408 0.085 Uiso 1 1 calc R . .
H39 H 0.6502 0.1756 1.0552 0.085 Uiso 1 1 calc R . .
H40 H 0.6905 0.2444 0.9869 0.085 Uiso 1 1 calc R . .
C31 C 0.2035(4) 0.0218(3) 0.7399(5) 0.0507(11) Uani 1 1 d . . .
C32 C 0.1832(4) 0.0063(4) 0.6141(5) 0.0531(11) Uani 1 1 d . . .
C33 C 0.2410(4) 0.0728(3) 0.5864(4) 0.0453(9) Uani 1 1 d . . .
C34 C 0.1619(5) -0.0315(4) 0.8201(6) 0.0657(15) Uani 1 1 d . . .
C35 C 0.1756(6) -0.1419(5) 0.7573(7) 0.087(2) Uani 1 1 d . . .
H43 H 0.1592 -0.1741 0.8154 0.087 Uiso 1 1 calc R . .
H44 H 0.2457 -0.1564 0.7332 0.087 Uiso 1 1 calc R . .
H45 H 0.1306 -0.1643 0.6839 0.087 Uiso 1 1 calc R . .
C36 C 0.0508(7) -0.0110(7) 0.8426(10) 0.112(3) Uani 1 1 d . . .
H46 H 0.0410 0.0569 0.8893 0.112 Uiso 1 1 calc R . .
H47 H 0.0263 -0.0495 0.8896 0.112 Uiso 1 1 calc R . .
H48 H 0.0132 -0.0271 0.7634 0.112 Uiso 1 1 calc R . .
C37 C 0.2508(4) 0.0879(4) 0.4637(4) 0.0538(11) Uani 1 1 d . . .
C38 C 0.2421(7) -0.0074(5) 0.3553(6) 0.080(2) Uani 1 1 d . . .
H50 H 0.1727 -0.0304 0.3468 0.080 Uiso 1 1 calc R . .
H51 H 0.2881 -0.0547 0.3713 0.080 Uiso 1 1 calc R . .
H52 H 0.2602 0.0025 0.2789 0.080 Uiso 1 1 calc R . .
C39 C 0.1713(6) 0.1631(5) 0.4471(6) 0.0822(19) Uani 1 1 d . . .
H53 H 0.1788 0.2231 0.5163 0.082 Uiso 1 1 calc R . .
H54 H 0.1031 0.1386 0.4448 0.082 Uiso 1 1 calc R . .
H55 H 0.1825 0.1746 0.3697 0.082 Uiso 1 1 calc R . .
C42 C 0.0827(4) 0.4117(3) 1.0667(4) 0.0460(10) Uani 1 1 d . . .
C43 C 0.0368(4) 0.4076(4) 1.1701(5) 0.0577(12) Uani 1 1 d . . .
C44 C 0.0502(5) 0.3246(5) 1.2012(5) 0.0671(16) Uani 1 1 d . . .
C45 C 0.1115(5) 0.2504(4) 1.1312(5) 0.0626(14) Uani 1 1 d . . .
C46 C 0.1577(4) 0.2590(4) 1.0285(5) 0.0501(10) Uani 1 1 d . . .
B1 B 0.3870(4) 0.1921(3) 0.7141(4) 0.0367(8) Uani 1 1 d . . .
H10 H 0.4453 0.1522 0.6776 0.044 Uiso 1 1 d . . .
H11 H 0.3934 0.3971 0.4814 0.052 Uiso 1 1 d . . .
H12 H 0.1987 0.5041 0.7315 0.056 Uiso 1 1 d . . .
H19 H 0.4833 0.1540 0.4825 0.054 Uiso 1 1 d . . .
H26 H 0.5322 0.3197 1.1154 0.058 Uiso 1 1 d . . .
H27 H 0.2898 0.4676 1.1003 0.055 Uiso 1 1 d . . .
H34 H 0.5958 0.1556 0.8051 0.064 Uiso 1 1 d . . .
H41 H 0.1404 -0.0411 0.5571 0.065 Uiso 1 1 d . . .
H42 H 0.1967 -0.0090 0.9014 0.079 Uiso 1 1 d . . .
H49 H 0.3176 0.1141 0.4628 0.065 Uiso 1 1 d . . .
H56 H 0.0726 0.4667 1.0403 0.055 Uiso 1 1 d . . .
H57 H -0.0029 0.4620 1.2194 0.068 Uiso 1 1 d . . .
H58 H 0.0168 0.3186 1.2719 0.078 Uiso 1 1 d . . .
H59 H 0.1211 0.1932 1.1532 0.073 Uiso 1 1 d . . .
H60 H 0.2004 0.2072 0.9785 0.059 Uiso 1 1 d . . .

loop_
_atom_site_aniso_label
_atom_site_aniso_U_11
_atom_site_aniso_U_22
_atom_site_aniso_U_33
_atom_site_aniso_U_23
_atom_site_aniso_U_13
_atom_site_aniso_U_12
Pd1 0.0369(2) 0.0388(2) 0.0301(2) 0.01201(15) 0.00538(14) -0.00065(15)
O1 0.0388(16) 0.070(2) 0.0514(19) 0.0303(17) 0.0049(14) 0.0008(15)
O2 0.0404(16) 0.0530(18) 0.0500(18) 0.0090(14) 0.0079(14) 0.0009(13)
N11 0.0411(18) 0.0424(18) 0.0315(17) 0.0127(14) 0.0017(14) -0.0031(15)
N12 0.0364(16) 0.0380(16) 0.0296(16) 0.0094(13) 0.0046(13) 0.0002(13)
N21 0.0352(17) 0.0442(18) 0.0332(17) 0.0131(14) 0.0048(14) 0.0001(14)
N22 0.0380(17) 0.0420(17) 0.0371(17) 0.0168(14) 0.0074(14) 0.0026(14)
N31 0.060(2) 0.0482(19) 0.0406(18) 0.0195(15) 0.0076(17) -0.0063(17)
N32 0.0479(19) 0.0372(16) 0.0362(17) 0.0124(13) 0.0095(14) -0.0016(14)
N41 0.0350(17) 0.0419(18) 0.0387(18) 0.0154(14) 0.0042(14) 0.0027(14)
C1 0.043(2) 0.057(3) 0.063(3) 0.011(2) -0.005(2) -0.008(2)
C2 0.076(4) 0.052(3) 0.121(6) 0.013(3) -0.016(4) -0.007(3)
C3 0.058(3) 0.117(6) 0.072(4) 0.024(4) -0.024(3) -0.016(4)
C4 0.050(3) 0.098(5) 0.099(5) 0.023(4) 0.005(3) -0.022(3)
C11 0.051(2) 0.044(2) 0.0315(19) 0.0118(16) 0.0041(17) -0.0090(18)
C12 0.052(2) 0.046(2) 0.037(2) 0.0195(18) 0.0044(18) -0.0031(19)
C13 0.044(2) 0.047(2) 0.0317(19) 0.0123(16) 0.0063(17) -0.0007(18)
C14 0.051(2) 0.049(2) 0.044(2) 0.0211(19) 0.0073(19) 0.0036(19)
C15 0.085(4) 0.055(3) 0.109(5) 0.032(3) 0.003(4) -0.001(3)
C16 0.073(4) 0.086(4) 0.072(4) 0.040(3) 0.008(3) 0.017(3)
C17 0.048(2) 0.049(2) 0.037(2) 0.0104(17) 0.0147(18) -0.0005(18)
C18 0.049(3) 0.069(3) 0.058(3) 0.014(2) 0.014(2) 0.005(2)
C19 0.073(3) 0.072(3) 0.044(3) 0.016(2) 0.018(2) 0.010(3)
C21 0.044(2) 0.053(2) 0.0346(19) 0.0187(17) 0.0043(17) -0.0012(18)
C22 0.047(2) 0.063(3) 0.038(2) 0.020(2) -0.0009(19) -0.001(2)
C23 0.041(2) 0.052(2) 0.043(2) 0.0244(19) 0.0045(17) 0.0019(18)
C24 0.048(2) 0.054(2) 0.0324(19) 0.0103(17) 0.0048(17) -0.0029(19)
C25 0.090(4) 0.080(4) 0.038(2) 0.016(2) 0.018(3) -0.002(3)
C26 0.081(4) 0.060(3) 0.058(3) 0.007(2) 0.027(3) -0.012(3)
C27 0.054(3) 0.062(3) 0.056(3) 0.029(2) 0.011(2) 0.016(2)
C28 0.083(5) 0.069(4) 0.167(9) 0.064(5) 0.031(5) 0.026(3)
C29 0.063(3) 0.126(6) 0.063(4) 0.029(4) 0.006(3) 0.036(4)
C31 0.057(3) 0.049(2) 0.047(2) 0.0156(19) 0.007(2) -0.015(2)
C32 0.063(3) 0.047(2) 0.048(3) 0.0138(19) 0.003(2) -0.013(2)
C33 0.052(2) 0.039(2) 0.041(2) 0.0091(17) 0.0059(19) -0.0058(18)
C34 0.079(4) 0.066(3) 0.059(3) 0.028(3) 0.001(3) -0.029(3)
C35 0.114(6) 0.071(4) 0.092(5) 0.045(4) 0.008(4) -0.016(4)
C36 0.115(7) 0.104(6) 0.138(8) 0.062(6) 0.058(6) -0.002(5)
C37 0.066(3) 0.056(3) 0.038(2) 0.0123(19) 0.003(2) -0.014(2)
C38 0.119(6) 0.070(4) 0.045(3) 0.008(3) 0.016(3) -0.012(4)
C39 0.106(5) 0.078(4) 0.061(4) 0.023(3) -0.015(4) 0.002(4)
C42 0.047(2) 0.050(2) 0.040(2) 0.0120(18) 0.0106(19) -0.0035(19)
C43 0.054(3) 0.062(3) 0.053(3) 0.011(2) 0.016(2) 0.000(2)
C44 0.082(4) 0.076(4) 0.046(3) 0.021(2) 0.025(3) -0.016(3)
C45 0.080(4) 0.059(3) 0.055(3) 0.026(2) 0.021(3) -0.006(3)
C46 0.059(3) 0.047(2) 0.047(2) 0.0181(19) 0.013(2) 0.000(2)
B1 0.039(2) 0.037(2) 0.035(2) 0.0124(16) 0.0085(17) 0.0020(17)

loop_
_atom_type_symbol
_atom_type_description
_atom_type_scat_dispersion_real
_atom_type_scat_dispersion_imag
_atom_type_scat_source
C C 0.0033 0.0016 'International Tables Vol C Tables 4.2.6.8 and 6.1.1.4'
H H 0.0000 0.0000 'International Tables Vol C Tables 4.2.6.8 and 6.1.1.4'
N N 0.0061 0.0033 'International Tables Vol C Tables 4.2.6.8 and 6.1.1.4'
O O 0.0106 0.0060 'International Tables Vol C Tables 4.2.6.8 and 6.1.1.4'
B B 0.0013 0.0007 'International Tables Vol C Tables 4.2.6.8 and 6.1.1.4'
Pd Pd -0.9988 1.0072 'International Tables Vol C Tables 4.2.6.8 and 6.1.1.4'

loop_
_geom_angle_atom_site_label_1
_geom_angle_atom_site_label_2
_geom_angle_atom_site_label_3
_geom_angle
_geom_angle_site_symmetry_1
_geom_angle_site_symmetry_3
_geom_angle_publ_flag
O1 Pd1 N11 87.80(16) . . ?
O1 Pd1 N41 96.13(16) . . ?
N11 Pd1 N41 174.79(13) . . ?
O1 Pd1 N21 174.50(12) . . ?
N11 Pd1 N21 87.16(16) . . ?
N41 Pd1 N21 89.04(16) . . ?
O2 O1 Pd1 114.2(3) . . ?
C1 O2 O1 109.4(4) . . ?
C11 N11 N12 107.1(4) . . ?
C11 N11 Pd1 136.1(3) . . ?
N12 N11 Pd1 116.5(3) . . ?
C13 N12 N11 108.2(3) . . ?
C13 N12 B1 129.4(4) . . ?
N11 N12 B1 122.4(3) . . ?
C21 N21 N22 109.4(4) . . ?
C21 N21 Pd1 131.7(3) . . ?
N22 N21 Pd1 118.7(3) . . ?
C23 N22 N21 108.3(3) . . ?
C23 N22 B1 130.8(4) . . ?
N21 N22 B1 120.5(3) . . ?
C31 N31 N32 105.8(4) . . ?
N31 N32 C33 109.8(3) . . ?
N31 N32 B1 118.4(3) . . ?
C33 N32 B1 129.2(3) . . ?
C46 N41 C42 119.2(4) . . ?
C46 N41 Pd1 119.9(3) . . ?
C42 N41 Pd1 120.9(3) . . ?
O2 C1 C4 102.2(5) . . ?
O2 C1 C2 110.3(4) . . ?
C4 C1 C2 110.9(6) . . ?
O2 C1 C3 110.6(5) . . ?
C4 C1 C3 109.9(6) . . ?
C2 C1 C3 112.5(6) . . ?
N11 C11 C12 110.3(4) . . ?
N11 C11 C14 120.5(4) . . ?
C12 C11 C14 129.1(4) . . ?
C11 C12 C13 107.5(4) . . ?
N12 C13 C12 106.9(4) . . ?
N12 C13 C17 123.2(4) . . ?
C12 C13 C17 129.9(4) . . ?
C15 C14 C11 109.9(4) . . ?
C15 C14 C16 110.7(5) . . ?
C11 C14 C16 110.3(4) . . ?
C13 C17 C18 112.1(4) . . ?
C13 C17 C19 110.4(4) . . ?
C18 C17 C19 110.6(4) . . ?
N21 C21 C22 107.9(4) . . ?
N21 C21 C24 122.8(4) . . ?
C22 C21 C24 129.1(4) . . ?
C23 C22 C21 106.9(4) . . ?
N22 C23 C22 107.4(4) . . ?
N22 C23 C27 123.3(4) . . ?
C22 C23 C27 129.4(4) . . ?
C25 C24 C21 111.2(4) . . ?
C25 C24 C26 110.5(4) . . ?
C21 C24 C26 110.7(4) . . ?
C23 C27 C29 110.6(5) . . ?
C23 C27 C28 110.4(5) . . ?
C29 C27 C28 112.6(6) . . ?
N31 C31 C32 111.8(4) . . ?
N31 C31 C34 119.6(5) . . ?
C32 C31 C34 128.6(4) . . ?
C33 C32 C31 105.5(4) . . ?
C32 C33 N32 107.1(4) . . ?
C32 C33 C37 128.9(4) . . ?
N32 C33 C37 124.0(4) . . ?
C36 C34 C31 112.1(6) . . ?
C36 C34 C35 107.9(6) . . ?
C31 C34 C35 110.7(5) . . ?
C33 C37 C38 111.2(4) . . ?
C33 C37 C39 111.4(5) . . ?
C38 C37 C39 111.0(5) . . ?
C43 C42 N41 121.8(5) . . ?
C42 C43 C44 118.1(5) . . ?
C45 C44 C43 120.2(5) . . ?
C44 C45 C46 119.3(5) . . ?
N41 C46 C45 121.4(5) . . ?
N22 B1 N32 110.5(3) . . ?
N22 B1 N12 107.4(3) . . ?
N32 B1 N12 111.3(3) . . ?

loop_
_geom_bond_atom_site_label_1
_geom_bond_atom_site_label_2
_geom_bond_distance
_geom_bond_site_symmetry_2
_geom_bond_publ_flag
Pd1 O1 1.988(4) . ?
Pd1 N11 1.998(4) . ?
Pd1 N41 2.023(4) . ?
Pd1 N21 2.030(4) . ?
O1 O2 1.436(4) . ?
O2 C1 1.433(6) . ?
N11 C11 1.300(5) . ?
N11 N12 1.412(5) . ?
N12 C13 1.353(5) . ?
N12 B1 1.545(6) . ?
N21 C21 1.323(6) . ?
N21 N22 1.362(5) . ?
N22 C23 1.362(5) . ?
N22 B1 1.540(6) . ?
N31 C31 1.318(6) . ?
N31 N32 1.356(5) . ?
N32 C33 1.371(6) . ?
N32 B1 1.545(5) . ?
N41 C46 1.314(6) . ?
N41 C42 1.373(6) . ?
C1 C4 1.496(8) . ?
C1 C2 1.496(8) . ?
C1 C3 1.496(9) . ?
C11 C12 1.373(6) . ?
C11 C14 1.517(7) . ?
C12 C13 1.379(6) . ?
C13 C17 1.500(6) . ?
C14 C15 1.510(7) . ?
C14 C16 1.522(8) . ?
C17 C18 1.511(7) . ?
C17 C19 1.531(7) . ?
C21 C22 1.400(6) . ?
C21 C24 1.501(6) . ?
C22 C23 1.376(7) . ?
C23 C27 1.506(6) . ?
C24 C25 1.490(7) . ?
C24 C26 1.516(7) . ?
C27 C29 1.510(8) . ?
C27 C28 1.532(8) . ?
C31 C32 1.377(7) . ?
C31 C34 1.499(7) . ?
C32 C33 1.362(6) . ?
C33 C37 1.486(7) . ?
C34 C36 1.483(11) . ?
C34 C35 1.535(9) . ?
C37 C38 1.514(8) . ?
C37 C39 1.541(9) . ?
C42 C43 1.354(7) . ?
C43 C44 1.376(9) . ?
C44 C45 1.366(9) . ?
C45 C46 1.371(7) . ?
